data_7034369
loop_
_publ_author_name
'Zhang, Yan-Ping'
'Li, Wei-Wei'
'Li, Bai-Xiang'
'Mu, Hong-Liang'
'Li, Yue-Sheng'

_publ_section_title
;
 Well-defined phosphino-phenolate neutral nickel(ii) catalysts for
 efficient (co)polymerization of norbornene and ethylene.
;
_journal_issue 16
_journal_name_full 'Dalton transactions (Cambridge, England : 2003)'
_journal_page_first 7382
_journal_page_last 7394
_journal_paper_doi 10.1039/c5dt00074b
_journal_volume 44
_journal_year 2015
_chemical_formula_sum 'C29 H38 N2 Ni O'
_chemical_formula_weight 489.32
_chemical_name_systematic ' (3-t-butyl-N-(2,6-diisopropylphenyl)salicylaldiminato)-methyl-pyridine-nickel'
_space_group_IT_number 2
_symmetry_cell_setting triclinic
_symmetry_space_group_name_Hall '-P 1'
_symmetry_space_group_name_H-M 'P -1'
_atom_sites_solution_hydrogens geom
_atom_sites_solution_primary direct
_atom_sites_solution_secondary difmap
_audit_creation_method SHELXL-97
_audit_update_record
;
2015-01-06 deposited with the CCDC.
2015-03-11 downloaded from the CCDC.
;
_cell_angle_alpha 94.9720(10)
_cell_angle_beta 99.1800(10)
_cell_angle_gamma 108.4000(10)
_cell_formula_units_Z 2
_cell_length_a 8.7278(6)
_cell_length_b 11.8643(9)
_cell_length_c 13.9859(10)
_cell_measurement_temperature 185(2)
_cell_volume 1342.00(17)
_computing_structure_refinement 'SHELXL-97 (Sheldrick, 1997)'
_computing_structure_solution 'SHELXS-97 (Sheldrick, 1990)'
_diffrn_ambient_temperature 185(2)
_diffrn_measured_fraction_theta_full 0.971
_diffrn_measured_fraction_theta_max 0.971
_diffrn_radiation_monochromator graphite
_diffrn_radiation_source 'fine-focus sealed tube'
_diffrn_radiation_type MoK\a
_diffrn_radiation_wavelength 0.71073
_diffrn_reflns_av_R_equivalents 0.0222
_diffrn_reflns_av_sigmaI/netI 0.0524
_diffrn_reflns_limit_h_max 10
_diffrn_reflns_limit_h_min -10
_diffrn_reflns_limit_k_max 14
_diffrn_reflns_limit_k_min -13
_diffrn_reflns_limit_l_max 17
_diffrn_reflns_limit_l_min -12
_diffrn_reflns_number 7238
_diffrn_reflns_theta_full 26.03
_diffrn_reflns_theta_max 26.03
_diffrn_reflns_theta_min 1.49
_exptl_absorpt_coefficient_mu 0.745
_exptl_absorpt_correction_T_max 0.8714
_exptl_absorpt_correction_T_min 0.7753
_exptl_absorpt_correction_type multi-scan
_exptl_absorpt_process_details SADABS
_exptl_crystal_colour brown
_exptl_crystal_density_diffrn 1.211
_exptl_crystal_density_method 'not measured'
_exptl_crystal_description block
_exptl_crystal_F_000 524
_exptl_crystal_size_max 0.36
_exptl_crystal_size_mid 0.27
_exptl_crystal_size_min 0.19
_refine_diff_density_max 0.492
_refine_diff_density_min -0.366
_refine_diff_density_rms 0.097
_refine_ls_extinction_method none
_refine_ls_goodness_of_fit_ref 1.091
_refine_ls_hydrogen_treatment constr
_refine_ls_matrix_type full
_refine_ls_number_parameters 298
_refine_ls_number_reflns 5145
_refine_ls_number_restraints 0
_refine_ls_restrained_S_all 1.091
_refine_ls_R_factor_all 0.0717
_refine_ls_R_factor_gt 0.0582
_refine_ls_shift/su_max 0.001
_refine_ls_shift/su_mean 0.000
_refine_ls_structure_factor_coef Fsqd
_refine_ls_weighting_details 'calc w=1/[\s^2^(Fo^2^)+(0.1040P)^2^+0.0000P] where P=(Fo^2^+2Fc^2^)/3'
_refine_ls_weighting_scheme calc
_refine_ls_wR_factor_gt 0.1509
_refine_ls_wR_factor_ref 0.1727
_reflns_number_gt 4326
_reflns_number_total 5145
_reflns_threshold_expression >2sigma(I)
_cod_data_source_file c5dt00074b2.cif
_cod_data_source_block zyp121
_cod_depositor_comments
;
The following automatic conversions were performed:

'_symmetry_cell_setting' value 'Triclinic' changed to 'triclinic'
according to
/usr/data/users/saulius/crontab/automatic-downloads/rss-feeds/RSC/lib/dictionaries/cif_core.dic
dictionary named 'cif_core.dic' version 2.4.2 from 2011-04-26.

'_exptl_absorpt_correction_type' value 'Multi-scan' changed to
'multi-scan' according to
/usr/data/users/saulius/crontab/automatic-downloads/rss-feeds/RSC/lib/dictionaries/cif_core.dic
dictionary named 'cif_core.dic' version 2.4.2 from 2011-04-26.

Automatic conversion script
Id: cif_fix_values 3105 2015-03-04 15:46:00Z robertas 

 Adding full bibliography for 7034364--7034369.cif.
;
_cod_original_sg_symbol_H-M P-1
_cod_database_code 7034369

loop_
_symmetry_equiv_pos_as_xyz
'x, y, z'
'-x, -y, -z'

loop_
_atom_site_label
_atom_site_type_symbol
_atom_site_fract_x
_atom_site_fract_y
_atom_site_fract_z
_atom_site_U_iso_or_equiv
_atom_site_adp_type
_atom_site_occupancy
_atom_site_symmetry_multiplicity
_atom_site_calc_flag
_atom_site_refinement_flags
Ni1 Ni -0.00154(5) 0.07559(4) 0.70954(3) 0.02641(17) Uani 1 1 d .
O1 O 0.0356(3) -0.0738(2) 0.70566(18) 0.0315(6) Uani 1 1 d .
N1 N 0.1887(3) 0.1549(2) 0.8068(2) 0.0260(6) Uani 1 1 d .
N2 N -0.1977(3) -0.0119(3) 0.6160(2) 0.0296(6) Uani 1 1 d .
C7 C 0.2958(4) 0.1047(3) 0.8408(2) 0.0263(7) Uani 1 1 d .
H7A H 0.3873 0.1545 0.8891 0.032 Uiso 1 1 calc R
C6 C 0.2930(4) -0.0149(3) 0.8148(2) 0.0262(7) Uani 1 1 d .
C5 C 0.4276(4) -0.0464(3) 0.8605(3) 0.0319(8) Uani 1 1 d .
H5A H 0.5169 0.0127 0.9043 0.038 Uiso 1 1 calc R
C4 C 0.4305(5) -0.1600(4) 0.8426(3) 0.0399(9) Uani 1 1 d .
H4A H 0.5218 -0.1805 0.8725 0.048 Uiso 1 1 calc R
C3 C 0.2943(5) -0.2475(3) 0.7784(3) 0.0360(8) Uani 1 1 d .
H3A H 0.2959 -0.3272 0.7672 0.043 Uiso 1 1 calc R
C2 C 0.1603(4) -0.2229(3) 0.7316(3) 0.0306(8) Uani 1 1 d .
C1 C 0.1591(4) -0.1026(3) 0.7487(2) 0.0274(7) Uani 1 1 d .
C20 C 0.0177(5) -0.3216(3) 0.6630(3) 0.0368(9) Uani 1 1 d .
C21 C -0.0039(6) -0.2872(4) 0.5599(3) 0.0484(10) Uani 1 1 d .
H21A H 0.0977 -0.2767 0.5350 0.073 Uiso 1 1 calc R
H21B H -0.0282 -0.2119 0.5622 0.073 Uiso 1 1 calc R
H21C H -0.0951 -0.3509 0.5165 0.073 Uiso 1 1 calc R
C22 C -0.1418(6) -0.3387(4) 0.7017(3) 0.0554(12) Uani 1 1 d .
H22A H -0.1283 -0.3612 0.7675 0.083 Uiso 1 1 calc R
H22B H -0.2327 -0.4023 0.6579 0.083 Uiso 1 1 calc R
H22C H -0.1663 -0.2635 0.7044 0.083 Uiso 1 1 calc R
C23 C 0.0454(6) -0.4430(4) 0.6549(4) 0.0606(13) Uani 1 1 d .
H23A H 0.0590 -0.4676 0.7200 0.091 Uiso 1 1 calc R
H23B H 0.1448 -0.4358 0.6283 0.091 Uiso 1 1 calc R
H23C H -0.0497 -0.5033 0.6114 0.091 Uiso 1 1 calc R
C8 C 0.2297(4) 0.2789(3) 0.8526(2) 0.0274(7) Uani 1 1 d .
C9 C 0.1491(4) 0.3010(3) 0.9281(2) 0.0317(8) Uani 1 1 d .
C10 C 0.1899(5) 0.4201(4) 0.9709(3) 0.0419(9) Uani 1 1 d .
H10A H 0.1371 0.4384 1.0216 0.050 Uiso 1 1 calc R
C11 C 0.3071(5) 0.5127(3) 0.9403(3) 0.0418(9) Uani 1 1 d .
H11A H 0.3356 0.5930 0.9712 0.050 Uiso 1 1 calc R
C12 C 0.3809(5) 0.4878(3) 0.8659(3) 0.0361(9) Uani 1 1 d .
H12A H 0.4595 0.5519 0.8453 0.043 Uiso 1 1 calc R
C13 C 0.3439(4) 0.3704(3) 0.8190(3) 0.0301(8) Uani 1 1 d .
C14 C 0.4250(5) 0.3467(3) 0.7355(3) 0.0362(8) Uani 1 1 d .
H14A H 0.3645 0.2622 0.7031 0.043 Uiso 1 1 calc R
C16 C 0.6040(5) 0.3569(4) 0.7734(3) 0.0498(11) Uani 1 1 d .
H16A H 0.6078 0.3031 0.8224 0.075 Uiso 1 1 calc R
H16B H 0.6676 0.4398 0.8033 0.075 Uiso 1 1 calc R
H16C H 0.6513 0.3343 0.7188 0.075 Uiso 1 1 calc R
C17 C 0.0281(5) 0.1994(4) 0.9640(3) 0.0383(9) Uani 1 1 d .
H17A H -0.0194 0.1311 0.9088 0.046 Uiso 1 1 calc R
C18 C -0.1157(5) 0.2331(5) 0.9939(4) 0.0561(12) Uani 1 1 d .
H18A H -0.1714 0.2607 0.9389 0.084 Uiso 1 1 calc R
H18B H -0.0733 0.2974 1.0501 0.084 Uiso 1 1 calc R
H18C H -0.1940 0.1626 1.0120 0.084 Uiso 1 1 calc R
C25 C -0.3495(5) -0.0761(4) 0.4517(3) 0.0465(10) Uani 1 1 d .
H25A H -0.3551 -0.0708 0.3840 0.056 Uiso 1 1 calc R
C26 C -0.4784(5) -0.1522(4) 0.4835(3) 0.0533(12) Uani 1 1 d .
H26A H -0.5747 -0.2011 0.4383 0.064 Uiso 1 1 calc R
C27 C -0.4663(5) -0.1568(4) 0.5818(4) 0.0550(12) Uani 1 1 d .
H27A H -0.5551 -0.2084 0.6054 0.066 Uiso 1 1 calc R
C28 C -0.3249(4) -0.0862(4) 0.6464(3) 0.0424(10) Uani 1 1 d .
H28A H -0.3177 -0.0904 0.7144 0.051 Uiso 1 1 calc R
C24 C -0.2115(5) -0.0074(4) 0.5194(3) 0.0365(8) Uani 1 1 d .
H24A H -0.1222 0.0454 0.4968 0.044 Uiso 1 1 calc R
C29 C -0.0616(5) 0.2174(4) 0.6978(3) 0.0436(10) Uani 1 1 d .
H29A H 0.0223 0.2861 0.7407 0.065 Uiso 1 1 calc R
H29B H -0.1683 0.2052 0.7168 0.065 Uiso 1 1 calc R
H29C H -0.0693 0.2330 0.6298 0.065 Uiso 1 1 calc R
C19 C 0.1156(6) 0.1555(4) 1.0490(3) 0.0514(11) Uani 1 1 d .
H19A H 0.2066 0.1338 1.0292 0.077 Uiso 1 1 calc R
H19B H 0.0374 0.0850 1.0671 0.077 Uiso 1 1 calc R
H19C H 0.1591 0.2195 1.1054 0.077 Uiso 1 1 calc R
C15 C 0.4154(5) 0.4287(4) 0.6585(3) 0.0485(11) Uani 1 1 d .
H15A H 0.3000 0.4206 0.6347 0.073 Uiso 1 1 calc R
H15B H 0.4624 0.4062 0.6038 0.073 Uiso 1 1 calc R
H15C H 0.4776 0.5122 0.6876 0.073 Uiso 1 1 calc R

loop_
_atom_site_aniso_label
_atom_site_aniso_U_11
_atom_site_aniso_U_22
_atom_site_aniso_U_33
_atom_site_aniso_U_23
_atom_site_aniso_U_13
_atom_site_aniso_U_12
Ni1 0.0241(3) 0.0254(3) 0.0270(3) 0.00133(17) -0.00025(17) 0.00775(18)
O1 0.0269(12) 0.0244(12) 0.0373(14) -0.0013(10) -0.0045(10) 0.0072(10)
N1 0.0223(14) 0.0279(15) 0.0260(15) 0.0001(11) 0.0034(11) 0.0075(12)
N2 0.0259(15) 0.0321(16) 0.0296(15) 0.0012(12) 0.0003(12) 0.0114(12)
C7 0.0216(16) 0.0281(17) 0.0262(17) 0.0018(13) 0.0060(13) 0.0043(13)
C6 0.0245(16) 0.0287(17) 0.0256(17) 0.0048(13) 0.0046(13) 0.0090(14)
C5 0.0236(17) 0.036(2) 0.0343(19) 0.0044(15) 0.0020(14) 0.0096(15)
C4 0.039(2) 0.045(2) 0.041(2) 0.0110(18) 0.0052(17) 0.0218(18)
C3 0.046(2) 0.0302(19) 0.036(2) 0.0060(15) 0.0081(17) 0.0189(17)
C2 0.0352(19) 0.0302(18) 0.0290(18) 0.0043(14) 0.0092(15) 0.0133(15)
C1 0.0276(17) 0.0296(18) 0.0251(17) 0.0048(14) 0.0058(14) 0.0092(14)
C20 0.045(2) 0.0263(18) 0.035(2) 0.0029(15) 0.0046(17) 0.0081(16)
C21 0.061(3) 0.040(2) 0.035(2) -0.0022(18) -0.001(2) 0.012(2)
C22 0.054(3) 0.042(2) 0.053(3) 0.004(2) 0.009(2) -0.005(2)
C23 0.074(3) 0.032(2) 0.067(3) -0.004(2) -0.007(3) 0.019(2)
C8 0.0290(17) 0.0243(17) 0.0235(17) -0.0033(13) -0.0017(13) 0.0064(14)
C9 0.0276(18) 0.041(2) 0.0269(18) 0.0002(15) 0.0002(14) 0.0158(16)
C10 0.050(2) 0.044(2) 0.031(2) -0.0046(17) 0.0020(17) 0.0203(19)
C11 0.053(2) 0.0283(19) 0.040(2) -0.0079(16) -0.0016(18) 0.0168(18)
C12 0.038(2) 0.0243(18) 0.038(2) 0.0026(15) -0.0010(16) 0.0035(15)
C13 0.0276(17) 0.0313(18) 0.0294(18) 0.0012(14) -0.0009(14) 0.0111(15)
C14 0.038(2) 0.0294(19) 0.037(2) 0.0027(15) 0.0082(16) 0.0046(16)
C16 0.045(2) 0.061(3) 0.051(3) 0.017(2) 0.015(2) 0.023(2)
C17 0.038(2) 0.044(2) 0.0283(19) 0.0025(16) 0.0045(16) 0.0093(17)
C18 0.045(3) 0.078(3) 0.054(3) 0.015(2) 0.019(2) 0.026(2)
C25 0.055(3) 0.052(3) 0.034(2) -0.0058(18) -0.0027(19) 0.029(2)
C26 0.041(2) 0.052(3) 0.054(3) -0.014(2) -0.012(2) 0.014(2)
C27 0.035(2) 0.055(3) 0.061(3) 0.003(2) 0.005(2) -0.001(2)
C28 0.028(2) 0.052(2) 0.041(2) 0.0088(19) 0.0051(16) 0.0050(17)
C24 0.038(2) 0.043(2) 0.0306(19) 0.0045(16) 0.0060(16) 0.0171(17)
C29 0.043(2) 0.039(2) 0.046(2) 0.0001(18) -0.0075(18) 0.0200(18)
C19 0.056(3) 0.059(3) 0.040(2) 0.015(2) 0.010(2) 0.017(2)
C15 0.046(2) 0.064(3) 0.041(2) 0.016(2) 0.0142(19) 0.020(2)

loop_
_atom_type_symbol
_atom_type_description
_atom_type_scat_dispersion_real
_atom_type_scat_dispersion_imag
_atom_type_scat_source
C C 0.0033 0.0016 'International Tables Vol C Tables 4.2.6.8 and 6.1.1.4'
H H 0.0000 0.0000 'International Tables Vol C Tables 4.2.6.8 and 6.1.1.4'
N N 0.0061 0.0033 'International Tables Vol C Tables 4.2.6.8 and 6.1.1.4'
Ni Ni 0.3393 1.1124 'International Tables Vol C Tables 4.2.6.8 and 6.1.1.4'
O O 0.0106 0.0060 'International Tables Vol C Tables 4.2.6.8 and 6.1.1.4'

loop_
_geom_angle_atom_site_label_1
_geom_angle_atom_site_label_2
_geom_angle_atom_site_label_3
_geom_angle
N1 Ni1 O1 93.41(11)
N1 Ni1 N2 176.59(12)
O1 Ni1 N2 84.45(11)
N1 Ni1 C29 94.17(15)
O1 Ni1 C29 172.28(13)
N2 Ni1 C29 88.05(15)
C1 O1 Ni1 131.2(2)
C7 N1 C8 113.2(3)
C7 N1 Ni1 123.8(2)
C8 N1 Ni1 122.9(2)
C28 N2 C24 117.8(3)
C28 N2 Ni1 119.1(3)
C24 N2 Ni1 123.0(3)
N1 C7 C6 128.4(3)
N1 C7 H7A 115.8
C6 C7 H7A 115.8
C5 C6 C1 120.0(3)
C5 C6 C7 117.4(3)
C1 C6 C7 122.6(3)
C4 C5 C6 120.9(3)
C4 C5 H5A 119.6
C6 C5 H5A 119.6
C5 C4 C3 118.7(3)
C5 C4 H4A 120.7
C3 C4 H4A 120.7
C2 C3 C4 123.4(3)
C2 C3 H3A 118.3
C4 C3 H3A 118.3
C3 C2 C1 117.9(3)
C3 C2 C20 120.7(3)
C1 C2 C20 121.5(3)
O1 C1 C6 120.2(3)
O1 C1 C2 120.6(3)
C6 C1 C2 119.2(3)
C23 C20 C2 112.6(3)
C23 C20 C21 107.7(3)
C2 C20 C21 110.0(3)
C23 C20 C22 107.4(3)
C2 C20 C22 109.6(3)
C21 C20 C22 109.5(4)
C20 C21 H21A 109.5
C20 C21 H21B 109.5
H21A C21 H21B 109.5
C20 C21 H21C 109.5
H21A C21 H21C 109.5
H21B C21 H21C 109.5
C20 C22 H22A 109.5
C20 C22 H22B 109.5
H22A C22 H22B 109.5
C20 C22 H22C 109.5
H22A C22 H22C 109.5
H22B C22 H22C 109.5
C20 C23 H23A 109.5
C20 C23 H23B 109.5
H23A C23 H23B 109.5
C20 C23 H23C 109.5
H23A C23 H23C 109.5
H23B C23 H23C 109.5
C13 C8 C9 122.7(3)
C13 C8 N1 119.1(3)
C9 C8 N1 118.1(3)
C10 C9 C8 117.3(3)
C10 C9 C17 121.3(3)
C8 C9 C17 121.4(3)
C11 C10 C9 120.9(4)
C11 C10 H10A 119.5
C9 C10 H10A 119.5
C12 C11 C10 120.1(4)
C12 C11 H11A 120.0
C10 C11 H11A 120.0
C11 C12 C13 121.8(4)
C11 C12 H12A 119.1
C13 C12 H12A 119.1
C8 C13 C12 117.1(3)
C8 C13 C14 122.5(3)
C12 C13 C14 120.4(3)
C13 C14 C15 112.5(3)
C13 C14 C16 110.8(3)
C15 C14 C16 110.6(3)
C13 C14 H14A 107.6
C15 C14 H14A 107.6
C16 C14 H14A 107.6
C14 C16 H16A 109.5
C14 C16 H16B 109.5
H16A C16 H16B 109.5
C14 C16 H16C 109.5
H16A C16 H16C 109.5
H16B C16 H16C 109.5
C9 C17 C19 110.8(3)
C9 C17 C18 112.9(4)
C19 C17 C18 110.0(3)
C9 C17 H17A 107.6
C19 C17 H17A 107.6
C18 C17 H17A 107.6
C17 C18 H18A 109.5
C17 C18 H18B 109.5
H18A C18 H18B 109.5
C17 C18 H18C 109.5
H18A C18 H18C 109.5
H18B C18 H18C 109.5
C26 C25 C24 119.0(4)
C26 C25 H25A 120.5
C24 C25 H25A 120.5
C25 C26 C27 118.8(4)
C25 C26 H26A 120.6
C27 C26 H26A 120.6
C26 C27 C28 119.8(4)
C26 C27 H27A 120.1
C28 C27 H27A 120.1
N2 C28 C27 121.8(4)
N2 C28 H28A 119.1
C27 C28 H28A 119.1
N2 C24 C25 122.7(4)
N2 C24 H24A 118.6
C25 C24 H24A 118.6
Ni1 C29 H29A 109.5
Ni1 C29 H29B 109.5
H29A C29 H29B 109.5
Ni1 C29 H29C 109.5
H29A C29 H29C 109.5
H29B C29 H29C 109.5
C17 C19 H19A 109.5
C17 C19 H19B 109.5
H19A C19 H19B 109.5
C17 C19 H19C 109.5
H19A C19 H19C 109.5
H19B C19 H19C 109.5
C14 C15 H15A 109.5
C14 C15 H15B 109.5
H15A C15 H15B 109.5
C14 C15 H15C 109.5
H15A C15 H15C 109.5
H15B C15 H15C 109.5

loop_
_geom_bond_atom_site_label_1
_geom_bond_atom_site_label_2
_geom_bond_distance
Ni1 N1 1.888(3)
Ni1 O1 1.898(2)
Ni1 N2 1.910(3)
Ni1 C29 1.926(4)
O1 C1 1.304(4)
N1 C7 1.309(4)
N1 C8 1.460(4)
N2 C28 1.338(5)
N2 C24 1.344(5)
C7 C6 1.426(5)
C7 H7A 0.9500
C6 C5 1.417(5)
C6 C1 1.423(5)
C5 C4 1.358(5)
C5 H5A 0.9500
C4 C3 1.420(5)
C4 H4A 0.9500
C3 C2 1.373(5)
C3 H3A 0.9500
C2 C1 1.430(5)
C2 C20 1.532(5)
C20 C23 1.532(5)
C20 C21 1.531(5)
C20 C22 1.534(6)
C21 H21A 0.9800
C21 H21B 0.9800
C21 H21C 0.9800
C22 H22A 0.9800
C22 H22B 0.9800
C22 H22C 0.9800
C23 H23A 0.9800
C23 H23B 0.9800
C23 H23C 0.9800
C8 C13 1.396(5)
C8 C9 1.408(5)
C9 C10 1.397(5)
C9 C17 1.513(5)
C10 C11 1.396(6)
C10 H10A 0.9500
C11 C12 1.366(5)
C11 H11A 0.9500
C12 C13 1.401(5)
C12 H12A 0.9500
C13 C14 1.508(5)
C14 C15 1.522(5)
C14 C16 1.531(6)
C14 H14A 1.0000
C16 H16A 0.9800
C16 H16B 0.9800
C16 H16C 0.9800
C17 C19 1.530(5)
C17 C18 1.539(6)
C17 H17A 1.0000
C18 H18A 0.9800
C18 H18B 0.9800
C18 H18C 0.9800
C25 C26 1.366(6)
C25 C24 1.376(5)
C25 H25A 0.9500
C26 C27 1.368(7)
C26 H26A 0.9500
C27 C28 1.379(6)
C27 H27A 0.9500
C28 H28A 0.9500
C24 H24A 0.9500
C29 H29A 0.9800
C29 H29B 0.9800
C29 H29C 0.9800
C19 H19A 0.9800
C19 H19B 0.9800
C19 H19C 0.9800
C15 H15A 0.9800
C15 H15B 0.9800
C15 H15C 0.9800

loop_
_geom_torsion_atom_site_label_1
_geom_torsion_atom_site_label_2
_geom_torsion_atom_site_label_3
_geom_torsion_atom_site_label_4
_geom_torsion
N1 Ni1 O1 C1 -6.2(3)
N2 Ni1 O1 C1 176.5(3)
C29 Ni1 O1 C1 162.8(11)
O1 Ni1 N1 C7 4.7(3)
N2 Ni1 N1 C7 56(2)
C29 Ni1 N1 C7 -173.8(3)
O1 Ni1 N1 C8 -174.5(2)
N2 Ni1 N1 C8 -123.4(19)
C29 Ni1 N1 C8 7.0(3)
N1 Ni1 N2 C28 24(2)
O1 Ni1 N2 C28 75.4(3)
C29 Ni1 N2 C28 -106.5(3)
N1 Ni1 N2 C24 -152.3(19)
O1 Ni1 N2 C24 -101.0(3)
C29 Ni1 N2 C24 77.2(3)
C8 N1 C7 C6 178.5(3)
Ni1 N1 C7 C6 -0.8(5)
N1 C7 C6 C5 178.1(3)
N1 C7 C6 C1 -4.3(5)
C1 C6 C5 C4 -0.4(5)
C7 C6 C5 C4 177.2(3)
C6 C5 C4 C3 -1.2(5)
C5 C4 C3 C2 1.3(6)
C4 C3 C2 C1 0.2(6)
C4 C3 C2 C20 179.8(3)
Ni1 O1 C1 C6 3.1(5)
Ni1 O1 C1 C2 -178.2(2)
C5 C6 C1 O1 -179.4(3)
C7 C6 C1 O1 3.2(5)
C5 C6 C1 C2 1.9(5)
C7 C6 C1 C2 -175.6(3)
C3 C2 C1 O1 179.5(3)
C20 C2 C1 O1 -0.1(5)
C3 C2 C1 C6 -1.7(5)
C20 C2 C1 C6 178.6(3)
C3 C2 C20 C23 -0.1(5)
C1 C2 C20 C23 179.5(3)
C3 C2 C20 C21 -120.2(4)
C1 C2 C20 C21 59.4(4)
C3 C2 C20 C22 119.4(4)
C1 C2 C20 C22 -61.0(4)
C7 N1 C8 C13 81.9(4)
Ni1 N1 C8 C13 -98.7(3)
C7 N1 C8 C9 -99.2(4)
Ni1 N1 C8 C9 80.1(3)
C13 C8 C9 C10 -1.2(5)
N1 C8 C9 C10 -180.0(3)
C13 C8 C9 C17 -178.9(3)
N1 C8 C9 C17 2.3(5)
C8 C9 C10 C11 -0.6(5)
C17 C9 C10 C11 177.1(3)
C9 C10 C11 C12 1.6(6)
C10 C11 C12 C13 -0.8(6)
C9 C8 C13 C12 2.0(5)
N1 C8 C13 C12 -179.3(3)
C9 C8 C13 C14 -177.6(3)
N1 C8 C13 C14 1.2(5)
C11 C12 C13 C8 -1.0(5)
C11 C12 C13 C14 178.6(3)
C8 C13 C14 C15 130.3(4)
C12 C13 C14 C15 -49.2(5)
C8 C13 C14 C16 -105.3(4)
C12 C13 C14 C16 75.1(4)
C10 C9 C17 C19 -86.6(4)
C8 C9 C17 C19 91.1(4)
C10 C9 C17 C18 37.3(5)
C8 C9 C17 C18 -145.0(4)
C24 C25 C26 C27 0.5(7)
C25 C26 C27 C28 -0.7(7)
C24 N2 C28 C27 0.2(6)
Ni1 N2 C28 C27 -176.3(3)
C26 C27 C28 N2 0.4(7)
C28 N2 C24 C25 -0.4(5)
Ni1 N2 C24 C25 176.0(3)
C26 C25 C24 N2 0.0(6)
